data_7000372
loop_
_publ_author_name
'Dabb, Serin L.'
'Ho, Joanne H. H.'
'Hodgson, Richard'
'Messerle, Barbara A.'
'Wagler, J\"org'

_publ_section_title
;
 Weakly coordinating counter-ions for highly efficient catalysis of
 intramolecular hydroamination
;
_journal_issue 4
_journal_name_full 'Dalton Transactions'
_journal_page_first 634
_journal_paper_doi 10.1039/b814168a
_journal_year 2009
_chemical_formula_moiety 'C32 H12 B F24, C11 H12 Ir N4 O2'
_chemical_formula_sum 'C43 H24 B F24 Ir N4 O2'
_chemical_formula_weight 1287.67
_chemical_name_systematic
;
?
;
_space_group_IT_number 14
_symmetry_cell_setting monoclinic
_symmetry_space_group_name_Hall '-P 2yn'
_symmetry_space_group_name_H-M 'P 1 21/n 1'
_atom_sites_solution_hydrogens geom
_atom_sites_solution_primary direct
_atom_sites_solution_secondary difmap
_audit_creation_method SHELXL-97
_cell_angle_alpha 90.00
_cell_angle_beta 111.5840(10)
_cell_angle_gamma 90.00
_cell_formula_units_Z 4
_cell_length_a 12.40560(10)
_cell_length_b 24.5181(3)
_cell_length_c 16.1804(2)
_cell_measurement_reflns_used 197743
_cell_measurement_temperature 100(2)
_cell_measurement_theta_max 30.034
_cell_measurement_theta_min 2.546
_cell_volume 4576.36(9)
_computing_cell_refinement 'HKL Scalepack (Otwinowski & Minor 1997)'
_computing_data_collection 'Nonius Collect, KappaCCD'
_computing_data_reduction 'Denzo and Scalepak (Otwinowski & Minor, 1997)'
_computing_molecular_graphics 'ORTEP32 for windows (Farugia)'
_computing_publication_material 'Ciftab (Sheldrick, 1997)'
_computing_structure_refinement 'SHELXL-97 (Sheldrick, 1997)'
_computing_structure_solution 'SHELXS-97 (Sheldrick, 1990)'
_diffrn_ambient_temperature 100(2)
_diffrn_measured_fraction_theta_full 0.999
_diffrn_measured_fraction_theta_max 0.999
_diffrn_measurement_device_type 'Nonius Kappa CCD area detector'
_diffrn_measurement_method 'phi and omega scans'
_diffrn_radiation_monochromator graphite
_diffrn_radiation_source 'fine-focus sealed tube'
_diffrn_radiation_type MoK\a
_diffrn_radiation_wavelength 0.71073
_diffrn_reflns_av_R_equivalents 0.0664
_diffrn_reflns_av_sigmaI/netI 0.0399
_diffrn_reflns_limit_h_max 17
_diffrn_reflns_limit_h_min -17
_diffrn_reflns_limit_k_max 34
_diffrn_reflns_limit_k_min -34
_diffrn_reflns_limit_l_max 22
_diffrn_reflns_limit_l_min -22
_diffrn_reflns_number 74647
_diffrn_reflns_theta_full 30.00
_diffrn_reflns_theta_max 30.00
_diffrn_reflns_theta_min 2.71
_exptl_absorpt_coefficient_mu 3.059
_exptl_absorpt_correction_T_max 0.638
_exptl_absorpt_correction_T_min 0.425
_exptl_absorpt_correction_type multi-scan
_exptl_absorpt_process_details
;
multi-scan from symmetry-related measurements
Sortav (Blessing 1995)
;
_exptl_crystal_colour yellow
_exptl_crystal_density_diffrn 1.869
_exptl_crystal_density_method 'not measured'
_exptl_crystal_description polyhedron
_exptl_crystal_F_000 2496
_exptl_crystal_size_max 0.39
_exptl_crystal_size_mid 0.24
_exptl_crystal_size_min 0.15
_refine_diff_density_max 2.018
_refine_diff_density_min -1.898
_refine_diff_density_rms 0.150
_refine_ls_extinction_method none
_refine_ls_goodness_of_fit_ref 1.055
_refine_ls_hydrogen_treatment constr
_refine_ls_matrix_type full
_refine_ls_number_parameters 727
_refine_ls_number_reflns 13330
_refine_ls_number_restraints 99
_refine_ls_restrained_S_all 1.104
_refine_ls_R_factor_all 0.0650
_refine_ls_R_factor_gt 0.0470
_refine_ls_shift/su_max 0.003
_refine_ls_shift/su_mean 0.000
_refine_ls_structure_factor_coef Fsqd
_refine_ls_weighting_details 'calc w=1/[\s^2^(Fo^2^)+(0.0717P)^2^+10.5637P] where P=(Fo^2^+2Fc^2^)/3'
_refine_ls_weighting_scheme calc
_refine_ls_wR_factor_gt 0.1225
_refine_ls_wR_factor_ref 0.1306
_reflns_number_gt 10589
_reflns_number_total 13330
_reflns_threshold_expression >2sigma(I)
_cod_data_source_file b814168a.txt
_cod_data_source_block rh00401
_cod_original_sg_symbol_Hall -P2yn
_cod_original_sg_symbol_H-M P21/n
_cod_database_code 7000372

loop_
_symmetry_equiv_pos_as_xyz
'x, y, z'
'-x+1/2, y+1/2, -z+1/2'
'-x, -y, -z'
'x-1/2, -y-1/2, z-1/2'

loop_
_atom_site_label
_atom_site_type_symbol
_atom_site_fract_x
_atom_site_fract_y
_atom_site_fract_z
_atom_site_U_iso_or_equiv
_atom_site_adp_type
_atom_site_occupancy
_atom_site_symmetry_multiplicity
_atom_site_calc_flag
_atom_site_refinement_flags
_atom_site_disorder_assembly
_atom_site_disorder_group
Ir1 Ir 0.967886(14) 0.012115(7) 0.585760(10) 0.02534(6) Uani 1 1 d . . .
O1 O 0.7589(4) 0.08296(18) 0.5047(3) 0.0505(10) Uani 1 1 d . . .
O2 O 1.1050(4) 0.11555(15) 0.6326(2) 0.0414(8) Uani 1 1 d . . .
N1 N 1.1129(3) -0.03626(17) 0.6490(2) 0.0267(7) Uani 1 1 d . . .
N2 N 1.2294(3) -0.10603(18) 0.6967(3) 0.0317(8) Uani 1 1 d . . .
N3 N 0.8161(3) -0.14461(17) 0.5341(3) 0.0309(8) Uani 1 1 d . . .
N4 N 0.8707(3) -0.05891(17) 0.5530(2) 0.0272(8) Uani 1 1 d . . .
C1 C 1.2261(4) -0.0172(2) 0.6893(4) 0.0385(12) Uani 1 1 d . . .
H1 H 1.2491 0.0200 0.6951 0.046 Uiso 1 1 calc R . .
C2 C 1.2978(4) -0.0604(2) 0.7187(3) 0.0392(12) Uani 1 1 d . . .
H2 H 1.3795 -0.0593 0.7487 0.047 Uiso 1 1 calc R . .
C3 C 1.1186(4) -0.0903(2) 0.6552(3) 0.0265(9) Uani 1 1 d . . .
C4 C 1.2713(5) -0.1625(2) 0.7137(4) 0.0387(11) Uani 1 1 d . . .
H4A H 1.2193 -0.1838 0.7344 0.058 Uiso 1 1 calc R . .
H4B H 1.3496 -0.1629 0.7592 0.058 Uiso 1 1 calc R . .
H4C H 1.2729 -0.1786 0.6587 0.058 Uiso 1 1 calc R . .
C5 C 1.0231(4) -0.1311(2) 0.6262(3) 0.0312(9) Uani 1 1 d . . .
H5A H 1.0442 -0.1597 0.5917 0.037 Uiso 1 1 calc R . .
H5B H 1.0187 -0.1488 0.6799 0.037 Uiso 1 1 calc R . .
C6 C 0.8196(5) -0.2042(2) 0.5393(4) 0.0434(12) Uani 1 1 d . . .
H6A H 0.8833 -0.2177 0.5229 0.065 Uiso 1 1 calc R . .
H6B H 0.7461 -0.2191 0.4983 0.065 Uiso 1 1 calc R . .
H6C H 0.8317 -0.2156 0.6001 0.065 Uiso 1 1 calc R . .
C7 C 0.9057(4) -0.1106(2) 0.5717(3) 0.0270(9) Uani 1 1 d . . .
C8 C 0.7196(4) -0.1139(2) 0.4887(3) 0.0366(11) Uani 1 1 d . . .
H8 H 0.6442 -0.1273 0.4555 0.044 Uiso 1 1 calc R . .
C9 C 0.7526(4) -0.0614(2) 0.5002(3) 0.0323(10) Uani 1 1 d . . .
H9 H 0.7037 -0.0309 0.4765 0.039 Uiso 1 1 calc R . .
C10 C 0.8375(5) 0.0558(2) 0.5350(3) 0.0343(10) Uani 1 1 d . . .
C11 C 1.0547(4) 0.0758(2) 0.6165(3) 0.0306(10) Uani 1 1 d . . .
B1 B 0.9728(4) 0.14920(18) 0.8572(3) 0.0186(8) Uani 1 1 d . . .
C12 C 1.1116(3) 0.13824(16) 0.8818(2) 0.0190(7) Uani 1 1 d . . .
C13 C 1.1751(3) 0.10346(16) 0.9523(3) 0.0202(7) Uani 1 1 d . . .
H13 H 1.1386 0.0895 0.9902 0.024 Uiso 1 1 calc R . .
C14 C 1.2894(3) 0.08890(18) 0.9682(3) 0.0229(8) Uani 1 1 d . . .
C15 C 1.3474(3) 0.10995(19) 0.9160(3) 0.0252(8) Uani 1 1 d . . .
H15 H 1.4252 0.0998 0.9262 0.030 Uiso 1 1 calc R . .
C16 C 1.2881(3) 0.14605(18) 0.8487(3) 0.0236(8) Uani 1 1 d . . .
C17 C 1.1727(3) 0.15986(17) 0.8318(3) 0.0205(7) Uani 1 1 d . . .
H17 H 1.1346 0.1846 0.7850 0.025 Uiso 1 1 calc R . .
C18 C 1.3527(4) 0.0495(2) 1.0403(3) 0.0295(9) Uani 1 1 d . . .
F18A F 1.2941(3) 0.0342(2) 1.0894(3) 0.0631(12) Uani 1 1 d . . .
F18B F 1.4530(3) 0.07125(16) 1.0975(2) 0.0537(9) Uani 1 1 d . . .
F18C F 1.3869(4) 0.00534(15) 1.0095(3) 0.0653(12) Uani 1 1 d . . .
C19 C 1.3516(4) 0.1711(2) 0.7949(3) 0.0295(9) Uani 1 1 d . . .
F19A F 1.4395(4) 0.2012(3) 0.8426(3) 0.097(2) Uani 1 1 d . . .
F19B F 1.3928(5) 0.13387(18) 0.7553(3) 0.0844(16) Uani 1 1 d . . .
F19C F 1.2858(3) 0.20249(17) 0.7288(2) 0.0544(9) Uani 1 1 d . . .
C20 C 0.8996(3) 0.09542(16) 0.8052(2) 0.0189(7) Uani 1 1 d . C .
C21 C 0.9445(3) 0.04230(16) 0.8223(3) 0.0209(7) Uani 1 1 d . . .
H21 H 1.0225 0.0376 0.8619 0.025 Uiso 1 1 calc R . .
C22 C 0.8804(4) -0.00333(18) 0.7841(3) 0.0257(8) Uani 1 1 d . C .
C23 C 0.7653(4) 0.00085(18) 0.7268(3) 0.0260(9) Uani 1 1 d . . .
H23 H 0.7204 -0.0306 0.7016 0.031 Uiso 1 1 calc R A 1
C25 C 0.7831(3) 0.09871(17) 0.7468(3) 0.0220(8) Uani 1 1 d . . .
H25 H 0.7473 0.1335 0.7335 0.026 Uiso 1 1 calc R B 1
C26 C 0.9340(4) -0.05845(19) 0.8099(3) 0.0320(10) Uani 1 1 d . . .
F26A F 1.0416(3) -0.06088(14) 0.8094(3) 0.0506(9) Uani 1 1 d . C .
F26B F 0.9438(4) -0.07299(15) 0.8902(2) 0.0618(11) Uani 1 1 d . C .
F26C F 0.8779(4) -0.09795(14) 0.7528(3) 0.0711(13) Uani 1 1 d . C .
C24A C 0.7189(3) 0.05289(18) 0.7081(3) 0.0247(8) Uani 0.24 1 d PD C 1
C27A C 0.5973(5) 0.0614(5) 0.6413(7) 0.0380(13) Uani 0.24 1 d PGD C 1
F27A F 0.5249(5) 0.0822(5) 0.6835(7) 0.084(2) Uani 0.24 1 d PR C 1
F27B F 0.5829(5) 0.0872(5) 0.5753(7) 0.082(6) Uani 0.24 1 d PRU C 1
F27C F 0.5476(5) 0.0164(5) 0.6058(7) 0.0680(16) Uani 0.24 1 d PRU C 1
C24B C 0.7189(3) 0.05289(18) 0.7081(3) 0.0247(8) Uani 0.76 1 d PD C 2
C27B C 0.5914(2) 0.06081(13) 0.6540(2) 0.0380(13) Uani 0.76 1 d PGD C 2
F27D F 0.5203(2) 0.04611(13) 0.6877(2) 0.084(2) Uani 0.76 1 d PR C 2
F27E F 0.5750(2) 0.11008(13) 0.6067(2) 0.0702(16) Uani 0.76 1 d PRU C 2
F27F F 0.5627(2) 0.01878(13) 0.5793(2) 0.0680(16) Uani 0.76 1 d PRU C 2
C28 C 0.9366(3) 0.20281(16) 0.7921(3) 0.0192(7) Uani 1 1 d . F .
C29 C 0.9373(4) 0.25557(17) 0.8231(3) 0.0242(8) Uani 1 1 d . . .
H29 H 0.9504 0.2607 0.8842 0.029 Uiso 1 1 calc R . .
C30 C 0.9197(4) 0.30124(17) 0.7691(3) 0.0292(9) Uani 1 1 d . F .
C31 C 0.8982(4) 0.29625(18) 0.6791(3) 0.0278(9) Uani 1 1 d . . .
H31 H 0.8853 0.3274 0.6418 0.033 Uiso 1 1 calc R D 1
C33 C 0.9142(3) 0.19855(17) 0.6998(3) 0.0210(7) Uani 1 1 d . . .
H33 H 0.9117 0.1634 0.6746 0.025 Uiso 1 1 calc R E 1
C34 C 0.9258(5) 0.3563(2) 0.8110(4) 0.0418(12) Uani 1 1 d . . .
F34A F 0.8515(3) 0.36079(13) 0.8530(2) 0.0481(8) Uani 1 1 d . F .
F34B F 0.9069(6) 0.39724(14) 0.7559(3) 0.0945(19) Uani 1 1 d . F .
F34C F 1.0311(4) 0.36630(18) 0.8739(4) 0.0847(16) Uani 1 1 d . F .
C32A C 0.8960(3) 0.24355(18) 0.6455(3) 0.0246(8) Uani 0.75 1 d PD F 1
C35A C 0.8723(3) 0.23624(13) 0.54932(15) 0.0292(9) Uani 0.75 1 d PGD F 1
F35A F 0.9081(3) 0.18859(13) 0.52789(15) 0.0709(16) Uani 0.75 1 d PRU F 1
F35B F 0.7634(3) 0.23728(13) 0.49793(15) 0.0710(16) Uani 0.75 1 d PRU F 1
F35C F 0.9228(3) 0.27153(13) 0.51501(15) 0.0794(18) Uani 0.75 1 d PRU F 1
C32B C 0.8960(3) 0.24355(18) 0.6455(3) 0.0246(8) Uani 0.25 1 d PD F 2
C35B C 0.8680(7) 0.2380(3) 0.54848(18) 0.0292(9) Uani 0.25 1 d PGD F 2
F35D F 0.8418(7) 0.1844(3) 0.52106(18) 0.048(3) Uani 0.25 1 d PRU F 2
F35E F 0.7815(7) 0.2675(3) 0.49716(18) 0.049(3) Uani 0.25 1 d PRU F 2
F35F F 0.9728(7) 0.2356(3) 0.53787(18) 0.067(4) Uani 0.25 1 d PRU F 2
C36 C 0.9432(3) 0.16101(16) 0.9459(3) 0.0192(7) Uani 1 1 d . I .
C37 C 0.8410(3) 0.14282(16) 0.9548(3) 0.0204(7) Uani 1 1 d . . .
H37 H 0.7899 0.1200 0.9099 0.025 Uiso 1 1 calc R . .
C38 C 0.8119(3) 0.15709(17) 1.0271(3) 0.0227(8) Uani 1 1 d . I .
C39 C 0.8839(3) 0.19030(18) 1.0944(3) 0.0244(8) Uani 1 1 d . . .
H39 H 0.8634 0.2005 1.1433 0.029 Uiso 1 1 calc R G 1
C41 C 1.0164(3) 0.19363(16) 1.0161(3) 0.0206(7) Uani 1 1 d . . .
H41 H 1.0880 0.2060 1.0142 0.025 Uiso 1 1 calc R H 1
C42 C 0.7021(4) 0.1368(2) 1.0350(3) 0.0317(10) Uani 1 1 d . . .
F42A F 0.7213(3) 0.10119(16) 1.1014(2) 0.0511(9) Uani 1 1 d . I .
F42B F 0.6326(3) 0.11121(16) 0.9617(2) 0.0490(9) Uani 1 1 d . I .
F42C F 0.6407(3) 0.17696(15) 1.0518(3) 0.0566(10) Uani 1 1 d . I .
C40A C 0.9866(3) 0.20817(17) 1.0879(3) 0.0221(8) Uani 0.77 1 d PD I 1
C43A C 1.0628(2) 0.24450(11) 1.15997(17) 0.0289(9) Uani 0.77 1 d PGD I 1
F43A F 1.1462(2) 0.26759(11) 1.14301(17) 0.0512(12) Uani 0.77 1 d PRU I 1
F43B F 1.1089(2) 0.21974(11) 1.23617(17) 0.0766(17) Uani 0.77 1 d PRU I 1
F43C F 1.0033(2) 0.28723(11) 1.17571(17) 0.0493(12) Uani 0.77 1 d PRU I 1
C40B C 0.9866(3) 0.20817(17) 1.0879(3) 0.0221(8) Uani 0.23 1 d PD I 2
C43B C 1.0703(8) 0.2422(4) 1.1597(6) 0.0289(9) Uani 0.23 1 d PGD I 2
F43D F 1.1343(8) 0.2818(4) 1.1180(6) 0.0512(12) Uani 0.23 1 d PRU I 2
F43E F 1.1651(8) 0.2120(4) 1.2201(6) 0.069(5) Uani 0.23 1 d PRU I 2
F43F F 1.0261(8) 0.2682(4) 1.2075(6) 0.071(6) Uani 0.23 1 d PRU I 2

loop_
_atom_site_aniso_label
_atom_site_aniso_U_11
_atom_site_aniso_U_22
_atom_site_aniso_U_33
_atom_site_aniso_U_23
_atom_site_aniso_U_13
_atom_site_aniso_U_12
Ir1 0.02692(9) 0.02818(10) 0.01853(9) 0.00003(6) 0.00555(6) 0.00373(7)
O1 0.048(2) 0.051(2) 0.048(2) 0.0062(19) 0.0122(19) 0.021(2)
O2 0.052(2) 0.0323(19) 0.0381(19) -0.0105(16) 0.0149(17) -0.0032(17)
N1 0.0228(16) 0.034(2) 0.0185(15) 0.0021(15) 0.0018(13) 0.0029(15)
N2 0.0272(18) 0.039(2) 0.0242(18) 0.0087(16) 0.0043(15) 0.0052(17)
N3 0.0283(19) 0.033(2) 0.0310(19) -0.0022(16) 0.0104(16) -0.0036(16)
N4 0.0222(17) 0.034(2) 0.0224(17) 0.0026(15) 0.0045(14) 0.0011(15)
C1 0.028(2) 0.046(3) 0.031(2) 0.007(2) -0.0009(19) -0.008(2)
C2 0.022(2) 0.050(3) 0.033(2) 0.008(2) -0.0040(18) -0.001(2)
C3 0.026(2) 0.034(2) 0.0168(18) 0.0041(16) 0.0056(15) 0.0034(18)
C4 0.034(2) 0.042(3) 0.037(3) 0.009(2) 0.008(2) 0.016(2)
C5 0.028(2) 0.029(2) 0.033(2) -0.0020(18) 0.0060(18) 0.0037(18)
C6 0.041(3) 0.032(3) 0.054(3) -0.005(2) 0.014(3) -0.005(2)
C7 0.023(2) 0.035(2) 0.0233(19) -0.0017(17) 0.0100(16) 0.0000(17)
C8 0.023(2) 0.048(3) 0.034(2) 0.002(2) 0.0052(18) -0.005(2)
C9 0.021(2) 0.042(3) 0.030(2) 0.004(2) 0.0038(17) 0.0026(19)
C10 0.040(3) 0.034(2) 0.029(2) 0.0003(19) 0.013(2) 0.009(2)
C11 0.033(2) 0.034(2) 0.022(2) -0.0045(17) 0.0066(17) 0.0028(19)
B1 0.0158(18) 0.0167(18) 0.0215(19) -0.0003(15) 0.0047(15) 0.0008(15)
C12 0.0165(16) 0.0203(17) 0.0185(16) -0.0013(14) 0.0045(13) -0.0025(14)
C13 0.0175(17) 0.0211(18) 0.0212(17) 0.0000(14) 0.0062(14) 0.0004(14)
C14 0.0153(16) 0.027(2) 0.0227(18) -0.0027(15) 0.0021(14) 0.0009(15)
C15 0.0160(17) 0.032(2) 0.027(2) -0.0011(17) 0.0063(15) 0.0012(16)
C16 0.0193(18) 0.030(2) 0.0233(19) -0.0042(16) 0.0095(15) -0.0036(16)
C17 0.0184(17) 0.0234(19) 0.0180(17) -0.0015(14) 0.0047(14) -0.0021(14)
C18 0.0204(19) 0.034(2) 0.030(2) 0.0040(18) 0.0042(16) 0.0028(17)
F18A 0.0332(16) 0.096(3) 0.061(2) 0.052(2) 0.0189(16) 0.0193(19)
F18B 0.0341(16) 0.057(2) 0.0462(19) 0.0121(16) -0.0131(14) -0.0016(15)
F18C 0.102(3) 0.0364(18) 0.049(2) 0.0054(16) 0.017(2) 0.033(2)
C19 0.0208(19) 0.039(3) 0.030(2) 0.0030(19) 0.0115(17) -0.0040(18)
F19A 0.075(3) 0.172(5) 0.040(2) -0.008(3) 0.0169(19) -0.091(3)
F19B 0.132(4) 0.062(3) 0.115(4) 0.024(3) 0.110(4) 0.027(3)
F19C 0.0375(16) 0.072(2) 0.061(2) 0.0327(19) 0.0256(16) 0.0034(16)
C20 0.0184(17) 0.0178(17) 0.0182(16) -0.0006(14) 0.0041(14) 0.0003(14)
C21 0.0202(17) 0.0173(18) 0.0232(18) 0.0016(14) 0.0058(14) 0.0012(14)
C22 0.026(2) 0.0202(18) 0.028(2) 0.0016(16) 0.0069(17) 0.0026(16)
C23 0.024(2) 0.0221(19) 0.030(2) -0.0025(16) 0.0071(17) -0.0019(15)
C25 0.0215(18) 0.0179(17) 0.0249(19) 0.0005(15) 0.0066(15) 0.0027(15)
C26 0.034(2) 0.0195(19) 0.039(2) -0.0003(18) 0.010(2) 0.0016(18)
F26A 0.0523(19) 0.0383(17) 0.074(2) 0.0170(17) 0.0380(18) 0.0236(15)
F26B 0.101(3) 0.049(2) 0.060(2) 0.0343(18) 0.058(2) 0.042(2)
F26C 0.074(3) 0.0238(16) 0.085(3) -0.0110(18) -0.006(2) 0.0066(17)
C24A 0.0176(17) 0.026(2) 0.0256(19) -0.0028(16) 0.0017(15) 0.0013(15)
C27A 0.023(2) 0.032(2) 0.045(3) -0.004(2) -0.004(2) -0.0034(19)
F27A 0.0183(17) 0.139(7) 0.089(4) 0.002(5) 0.011(2) 0.001(3)
F27B 0.074(7) 0.079(7) 0.082(7) 0.009(5) 0.017(5) -0.011(5)
F27C 0.052(2) 0.072(2) 0.058(3) -0.030(2) -0.0068(18) 0.0125(18)
C24B 0.0176(17) 0.026(2) 0.0256(19) -0.0028(16) 0.0017(15) 0.0013(15)
C27B 0.023(2) 0.032(2) 0.045(3) -0.004(2) -0.004(2) -0.0034(19)
F27D 0.0183(17) 0.139(7) 0.089(4) 0.002(5) 0.011(2) 0.001(3)
F27E 0.043(2) 0.040(2) 0.082(3) -0.001(2) -0.031(2) 0.0116(19)
F27F 0.052(2) 0.072(2) 0.058(3) -0.030(2) -0.0068(18) 0.0125(18)
C28 0.0158(16) 0.0192(17) 0.0221(18) 0.0029(14) 0.0067(14) 0.0022(14)
C29 0.0254(19) 0.0226(19) 0.027(2) 0.0013(16) 0.0119(16) 0.0010(16)
C30 0.036(2) 0.0166(18) 0.040(2) 0.0018(17) 0.020(2) 0.0050(17)
C31 0.027(2) 0.0215(19) 0.038(2) 0.0097(18) 0.0163(18) 0.0070(17)
C33 0.0182(17) 0.0187(17) 0.0245(18) 0.0023(14) 0.0060(14) 0.0017(14)
C34 0.061(3) 0.026(2) 0.044(3) 0.002(2) 0.025(3) 0.004(2)
F34A 0.067(2) 0.0343(16) 0.058(2) -0.0088(15) 0.0410(18) 0.0044(15)
F34B 0.215(6) 0.0223(16) 0.082(3) 0.0083(18) 0.097(4) 0.017(3)
F34C 0.062(3) 0.052(2) 0.131(4) -0.051(3) 0.025(3) -0.013(2)
C32A 0.0188(18) 0.029(2) 0.0255(19) 0.0064(16) 0.0081(15) 0.0065(16)
C35A 0.032(2) 0.030(2) 0.027(2) 0.0076(17) 0.0121(18) 0.0078(18)
F35A 0.103(4) 0.068(3) 0.042(2) 0.007(2) 0.027(2) 0.040(3)
F35B 0.053(3) 0.114(4) 0.043(2) -0.009(3) 0.014(2) 0.012(3)
F35C 0.115(4) 0.086(3) 0.048(3) -0.001(2) 0.043(3) -0.052(3)
C32B 0.0188(18) 0.029(2) 0.0255(19) 0.0064(16) 0.0081(15) 0.0065(16)
C35B 0.032(2) 0.030(2) 0.027(2) 0.0076(17) 0.0121(18) 0.0078(18)
F35D 0.053(5) 0.047(5) 0.042(5) 0.002(4) 0.016(4) -0.012(4)
F35E 0.059(5) 0.038(5) 0.040(5) 0.008(4) 0.006(4) 0.022(4)
F35F 0.063(6) 0.082(6) 0.060(6) 0.000(5) 0.028(4) 0.006(5)
C36 0.0190(17) 0.0168(17) 0.0200(17) 0.0025(14) 0.0048(14) 0.0033(14)
C37 0.0153(16) 0.0209(18) 0.0229(18) 0.0011(14) 0.0044(14) 0.0004(14)
C38 0.0166(17) 0.025(2) 0.0255(19) 0.0043(16) 0.0072(15) 0.0032(15)
C39 0.0206(18) 0.031(2) 0.0235(19) -0.0001(16) 0.0101(15) 0.0059(16)
C41 0.0183(17) 0.0191(17) 0.0235(18) -0.0001(15) 0.0065(14) -0.0002(14)
C42 0.023(2) 0.040(3) 0.036(2) 0.003(2) 0.0154(18) -0.0008(19)
F42A 0.0356(16) 0.067(2) 0.0522(19) 0.0247(17) 0.0184(15) -0.0063(16)
F42B 0.0258(14) 0.078(3) 0.0441(18) -0.0110(17) 0.0139(13) -0.0183(15)
F42C 0.0361(17) 0.053(2) 0.096(3) -0.005(2) 0.0419(19) 0.0041(15)
C40A 0.0196(18) 0.0208(18) 0.0239(19) -0.0001(15) 0.0055(15) 0.0017(14)
C43A 0.030(2) 0.030(2) 0.026(2) -0.0083(18) 0.0093(17) -0.0015(18)
F43A 0.0458(18) 0.063(2) 0.051(2) -0.025(2) 0.0247(17) -0.0250(18)
F43B 0.103(4) 0.051(3) 0.040(2) 0.001(2) -0.016(2) -0.018(3)
F43C 0.039(2) 0.039(2) 0.071(3) -0.030(2) 0.020(2) -0.0045(18)
C40B 0.0196(18) 0.0208(18) 0.0239(19) -0.0001(15) 0.0055(15) 0.0017(14)
C43B 0.030(2) 0.030(2) 0.026(2) -0.0083(18) 0.0093(17) -0.0015(18)
F43D 0.0458(18) 0.063(2) 0.051(2) -0.025(2) 0.0247(17) -0.0250(18)
F43E 0.058(6) 0.068(7) 0.072(7) -0.010(5) 0.014(5) 0.004(5)
F43F 0.064(7) 0.074(8) 0.076(7) -0.018(5) 0.027(5) 0.007(5)

loop_
_atom_type_symbol
_atom_type_description
_atom_type_scat_dispersion_real
_atom_type_scat_dispersion_imag
_atom_type_scat_source
C C 0.0033 0.0016 'International Tables Vol C Tables 4.2.6.8 and 6.1.1.4'
H H 0.0000 0.0000 'International Tables Vol C Tables 4.2.6.8 and 6.1.1.4'
N N 0.0061 0.0033 'International Tables Vol C Tables 4.2.6.8 and 6.1.1.4'
O O 0.0106 0.0060 'International Tables Vol C Tables 4.2.6.8 and 6.1.1.4'
B B 0.0013 0.0007 'International Tables Vol C Tables 4.2.6.8 and 6.1.1.4'
F F 0.0171 0.0103 'International Tables Vol C Tables 4.2.6.8 and 6.1.1.4'
Ir Ir -1.4442 7.9887 'International Tables Vol C Tables 4.2.6.8 and 6.1.1.4'

loop_
_geom_angle_atom_site_label_1
_geom_angle_atom_site_label_2
_geom_angle_atom_site_label_3
_geom_angle
_geom_angle_site_symmetry_1
_geom_angle_site_symmetry_3
_geom_angle_publ_flag
C11 Ir1 C10 87.6(2) . . ?
C11 Ir1 N4 179.26(17) . . ?
C10 Ir1 N4 92.4(2) . . ?
C11 Ir1 N1 92.07(18) . . ?
C10 Ir1 N1 177.00(18) . . ?
N4 Ir1 N1 87.89(15) . . ?
C11 Ir1 Ir1 94.79(14) . 3_756 ?
C10 Ir1 Ir1 100.18(15) . 3_756 ?
N4 Ir1 Ir1 85.94(10) . 3_756 ?
N1 Ir1 Ir1 82.81(10) . 3_756 ?
C3 N1 C1 106.4(4) . . ?
C3 N1 Ir1 128.1(3) . . ?
C1 N1 Ir1 125.4(3) . . ?
C3 N2 C2 108.5(4) . . ?
C3 N2 C4 126.1(4) . . ?
C2 N2 C4 125.3(4) . . ?
C7 N3 C8 108.4(4) . . ?
C7 N3 C6 126.3(4) . . ?
C8 N3 C6 125.3(4) . . ?
C7 N4 C9 106.1(4) . . ?
C7 N4 Ir1 128.9(3) . . ?
C9 N4 Ir1 125.0(3) . . ?
C2 C1 N1 108.8(5) . . ?
C2 C1 H1 125.6 . . ?
N1 C1 H1 125.6 . . ?
C1 C2 N2 106.5(4) . . ?
C1 C2 H2 126.8 . . ?
N2 C2 H2 126.8 . . ?
N1 C3 N2 109.9(4) . . ?
N1 C3 C5 129.3(4) . . ?
N2 C3 C5 120.8(4) . . ?
N2 C4 H4A 109.5 . . ?
N2 C4 H4B 109.5 . . ?
H4A C4 H4B 109.5 . . ?
N2 C4 H4C 109.5 . . ?
H4A C4 H4C 109.5 . . ?
H4B C4 H4C 109.5 . . ?
C7 C5 C3 116.8(4) . . ?
C7 C5 H5A 108.1 . . ?
C3 C5 H5A 108.1 . . ?
C7 C5 H5B 108.1 . . ?
C3 C5 H5B 108.1 . . ?
H5A C5 H5B 107.3 . . ?
N3 C6 H6A 109.5 . . ?
N3 C6 H6B 109.5 . . ?
H6A C6 H6B 109.5 . . ?
N3 C6 H6C 109.5 . . ?
H6A C6 H6C 109.5 . . ?
H6B C6 H6C 109.5 . . ?
N4 C7 N3 109.9(4) . . ?
N4 C7 C5 128.5(4) . . ?
N3 C7 C5 121.7(4) . . ?
C9 C8 N3 106.8(4) . . ?
C9 C8 H8 126.6 . . ?
N3 C8 H8 126.6 . . ?
C8 C9 N4 108.9(4) . . ?
C8 C9 H9 125.6 . . ?
N4 C9 H9 125.6 . . ?
O1 C10 Ir1 179.1(6) . . ?
O2 C11 Ir1 177.5(5) . . ?
C36 B1 C28 109.0(3) . . ?
C36 B1 C12 111.8(3) . . ?
C28 B1 C12 107.5(3) . . ?
C36 B1 C20 109.4(3) . . ?
C28 B1 C20 110.1(3) . . ?
C12 B1 C20 109.0(3) . . ?
C17 C12 C13 115.9(4) . . ?
C17 C12 B1 122.8(3) . . ?
C13 C12 B1 121.2(3) . . ?
C14 C13 C12 122.1(4) . . ?
C14 C13 H13 118.9 . . ?
C12 C13 H13 118.9 . . ?
C13 C14 C15 120.7(4) . . ?
C13 C14 C18 121.1(4) . . ?
C15 C14 C18 118.2(4) . . ?
C16 C15 C14 118.0(4) . . ?
C16 C15 H15 121.0 . . ?
C14 C15 H15 121.0 . . ?
C15 C16 C17 121.2(4) . . ?
C15 C16 C19 118.4(4) . . ?
C17 C16 C19 120.4(4) . . ?
C16 C17 C12 121.9(4) . . ?
C16 C17 H17 119.0 . . ?
C12 C17 H17 119.0 . . ?
F18A C18 F18C 108.6(5) . . ?
F18A C18 F18B 105.8(4) . . ?
F18C C18 F18B 103.7(4) . . ?
F18A C18 C14 114.1(4) . . ?
F18C C18 C14 112.5(4) . . ?
F18B C18 C14 111.4(4) . . ?
F19A C19 F19B 106.8(5) . . ?
F19A C19 F19C 106.2(5) . . ?
F19B C19 F19C 104.0(4) . . ?
F19A C19 C16 113.0(4) . . ?
F19B C19 C16 112.2(4) . . ?
F19C C19 C16 113.9(4) . . ?
C21 C20 C25 114.9(4) . . ?
C21 C20 B1 122.5(3) . . ?
C25 C20 B1 122.3(3) . . ?
C22 C21 C20 122.8(4) . . ?
C22 C21 H21 118.6 . . ?
C20 C21 H21 118.6 . . ?
C21 C22 C23 121.3(4) . . ?
C21 C22 C26 118.9(4) . . ?
C23 C22 C26 119.6(4) . . ?
C24A C23 C22 117.0(4) . . ?
C24A C23 H23 121.5 . . ?
C22 C23 H23 121.5 . . ?
C24A C25 C20 122.3(4) . . ?
C24A C25 H25 118.9 . . ?
C20 C25 H25 118.9 . . ?
F26B C26 F26A 105.3(4) . . ?
F26B C26 F26C 108.8(4) . . ?
F26A C26 F26C 103.3(4) . . ?
F26B C26 C22 113.1(4) . . ?
F26A C26 C22 112.3(4) . . ?
F26C C26 C22 113.3(4) . . ?
C23 C24A C25 121.6(4) . . ?
C23 C24A C27A 120.5(6) . . ?
C25 C24A C27A 117.8(6) . . ?
F27B C27A F27C 99.5 . . ?
F27B C27A F27A 109.2 . . ?
F27C C27A F27A 103.8 . . ?
F27B C27A C24A 119.5(6) . . ?
F27C C27A C24A 112.8(5) . . ?
F27A C27A C24A 110.5(5) . . ?
F27D C27B F27E 120.2 . . ?
F27D C27B F27F 98.9 . . ?
F27E C27B F27F 101.8 . . ?
C29 C28 C33 115.0(4) . . ?
C29 C28 B1 123.5(4) . . ?
C33 C28 B1 121.2(3) . . ?
C28 C29 C30 123.2(4) . . ?
C28 C29 H29 118.4 . . ?
C30 C29 H29 118.4 . . ?
C31 C30 C29 121.0(4) . . ?
C31 C30 C34 120.8(4) . . ?
C29 C30 C34 118.2(4) . . ?
C30 C31 C32A 117.3(4) . . ?
C30 C31 H31 121.3 . . ?
C32A C31 H31 121.3 . . ?
C32A C33 C28 122.4(4) . . ?
C32A C33 H33 118.8 . . ?
C28 C33 H33 118.8 . . ?
F34B C34 F34A 107.5(5) . . ?
F34B C34 F34C 104.9(6) . . ?
F34A C34 F34C 105.0(5) . . ?
F34B C34 C30 114.6(5) . . ?
F34A C34 C30 111.9(4) . . ?
F34C C34 C30 112.2(5) . . ?
C33 C32A C31 121.2(4) . . ?
C33 C32A C35A 119.7(4) . . ?
C31 C32A C35A 119.2(4) . . ?
F35B C35A F35C 105.3 . . ?
F35B C35A F35A 102.5 . . ?
F35C C35A F35A 102.2 . . ?
F35B C35A C32A 115.26(19) . . ?
F35C C35A C32A 115.1(2) . . ?
F35A C35A C32A 114.8(2) . . ?
F35E C35B F35F 122.5 . . ?
F35E C35B F35D 106.3 . . ?
F35F C35B F35D 92.4 . . ?
C37 C36 C41 115.8(4) . . ?
C37 C36 B1 122.6(3) . . ?
C41 C36 B1 121.5(3) . . ?
C38 C37 C36 122.1(4) . . ?
C38 C37 H37 119.0 . . ?
C36 C37 H37 119.0 . . ?
C39 C38 C37 121.0(4) . . ?
C39 C38 C42 118.1(4) . . ?
C37 C38 C42 120.9(4) . . ?
C40A C39 C38 118.0(4) . . ?
C40A C39 H39 121.0 . . ?
C38 C39 H39 121.0 . . ?
C40A C41 C36 121.9(4) . . ?
C40A C41 H41 119.1 . . ?
C36 C41 H41 119.1 . . ?
F42C C42 F42A 105.4(4) . . ?
F42C C42 F42B 107.3(4) . . ?
F42A C42 F42B 105.8(4) . . ?
F42C C42 C38 112.3(4) . . ?
F42A C42 C38 112.7(4) . . ?
F42B C42 C38 112.9(4) . . ?
C39 C40A C41 121.1(4) . . ?
C39 C40A C43A 117.6(3) . . ?
C41 C40A C43A 121.2(3) . . ?
F43A C43A F43B 107.3 . . ?
F43A C43A F43C 103.6 . . ?
F43B C43A F43C 105.2 . . ?
F43A C43A C40A 114.88(19) . . ?
F43B C43A C40A 113.1(2) . . ?
F43C C43A C40A 111.95(19) . . ?
F43F C43B F43E 105.9 . . ?
F43F C43B F43D 110.7 . . ?
F43E C43B F43D 101.4 . . ?

loop_
_geom_bond_atom_site_label_1
_geom_bond_atom_site_label_2
_geom_bond_distance
_geom_bond_site_symmetry_2
_geom_bond_publ_flag
Ir1 C11 1.857(5) . ?
Ir1 C10 1.861(5) . ?
Ir1 N4 2.073(4) . ?
Ir1 N1 2.082(4) . ?
Ir1 Ir1 3.2120(3) 3_756 ?
O1 C10 1.132(6) . ?
O2 C11 1.135(6) . ?
N1 C3 1.329(6) . ?
N1 C1 1.393(6) . ?
N2 C3 1.345(6) . ?
N2 C2 1.369(7) . ?
N2 C4 1.469(7) . ?
N3 C7 1.344(6) . ?
N3 C8 1.375(7) . ?
N3 C6 1.462(7) . ?
N4 C7 1.337(6) . ?
N4 C9 1.400(6) . ?
C1 C2 1.352(8) . ?
C1 H1 0.9500 . ?
C2 H2 0.9500 . ?
C3 C5 1.488(7) . ?
C4 H4A 0.9800 . ?
C4 H4B 0.9800 . ?
C4 H4C 0.9800 . ?
C5 C7 1.486(6) . ?
C5 H5A 0.9900 . ?
C5 H5B 0.9900 . ?
C6 H6A 0.9800 . ?
C6 H6B 0.9800 . ?
C6 H6C 0.9800 . ?
C8 C9 1.343(8) . ?
C8 H8 0.9500 . ?
C9 H9 0.9500 . ?
B1 C36 1.632(6) . ?
B1 C28 1.641(6) . ?
B1 C12 1.642(6) . ?
B1 C20 1.646(6) . ?
C12 C17 1.400(5) . ?
C12 C13 1.410(5) . ?
C13 C14 1.392(5) . ?
C13 H13 0.9500 . ?
C14 C15 1.394(6) . ?
C14 C18 1.495(6) . ?
C15 C16 1.386(6) . ?
C15 H15 0.9500 . ?
C16 C17 1.396(5) . ?
C16 C19 1.503(6) . ?
C17 H17 0.9500 . ?
C18 F18A 1.313(6) . ?
C18 F18C 1.326(6) . ?
C18 F18B 1.356(5) . ?
C19 F19A 1.308(6) . ?
C19 F19B 1.321(6) . ?
C19 F19C 1.327(6) . ?
C20 C21 1.404(5) . ?
C20 C25 1.407(5) . ?
C21 C22 1.380(6) . ?
C21 H21 0.9500 . ?
C22 C23 1.391(6) . ?
C22 C26 1.496(6) . ?
C23 C24A 1.386(6) . ?
C23 H23 0.9500 . ?
C25 C24A 1.386(6) . ?
C25 H25 0.9500 . ?
C26 F26B 1.310(6) . ?
C26 F26A 1.339(6) . ?
C26 F26C 1.342(6) . ?
C24A C27A 1.513(5) . ?
C27A F27B 1.1980 . ?
C27A F27C 1.2912 . ?
C27A F27A 1.4084 . ?
C27B F27D 1.2492 . ?
C27B F27E 1.4043 . ?
C27B F27F 1.5270 . ?
C28 C29 1.386(6) . ?
C28 C33 1.419(6) . ?
C29 C30 1.387(6) . ?
C29 H29 0.9500 . ?
C30 C31 1.385(7) . ?
C30 C34 1.501(7) . ?
C31 C32A 1.399(6) . ?
C31 H31 0.9500 . ?
C33 C32A 1.376(6) . ?
C33 H33 0.9500 . ?
C34 F34B 1.304(6) . ?
C34 F34A 1.337(6) . ?
C34 F34C 1.350(7) . ?
C32A C35A 1.485(5) . ?
C35A F35B 1.3007 . ?
C35A F35C 1.3056 . ?
C35A F35A 1.3398 . ?
C35B F35E 1.3083 . ?
C35B F35F 1.3728 . ?
C35B F35D 1.3859 . ?
C36 C37 1.401(5) . ?
C36 C41 1.413(5) . ?
C37 C38 1.391(6) . ?
C37 H37 0.9500 . ?
C38 C39 1.389(6) . ?
C38 C42 1.499(6) . ?
C39 C40A 1.387(6) . ?
C39 H39 0.9500 . ?
C41 C40A 1.388(6) . ?
C41 H41 0.9500 . ?
C42 F42C 1.332(6) . ?
C42 F42A 1.336(6) . ?
C42 F42B 1.339(6) . ?
C40A C43A 1.496(4) . ?
C43A F43A 1.2942 . ?
C43A F43B 1.3028 . ?
C43A F43C 1.3589 . ?
C43B F43F 1.2726 . ?
C43B F43E 1.4281 . ?
C43B F43D 1.5556 . ?

loop_
_geom_torsion_atom_site_label_1
_geom_torsion_atom_site_label_2
_geom_torsion_atom_site_label_3
_geom_torsion_atom_site_label_4
_geom_torsion
_geom_torsion_site_symmetry_1
_geom_torsion_site_symmetry_2
_geom_torsion_site_symmetry_3
_geom_torsion_site_symmetry_4
_geom_torsion_publ_flag
C11 Ir1 N1 C3 -179.8(4) . . . . ?
N4 Ir1 N1 C3 0.9(4) . . . . ?
Ir1 Ir1 N1 C3 -85.3(4) 3_756 . . . ?
C11 Ir1 N1 C1 -3.8(4) . . . . ?
N4 Ir1 N1 C1 177.0(4) . . . . ?
Ir1 Ir1 N1 C1 90.8(4) 3_756 . . . ?
C10 Ir1 N4 C7 -177.2(4) . . . . ?
N1 Ir1 N4 C7 -0.2(4) . . . . ?
Ir1 Ir1 N4 C7 82.7(4) 3_756 . . . ?
C10 Ir1 N4 C9 7.1(4) . . . . ?
N1 Ir1 N4 C9 -175.9(4) . . . . ?
Ir1 Ir1 N4 C9 -93.0(4) 3_756 . . . ?
C3 N1 C1 C2 0.3(6) . . . . ?
Ir1 N1 C1 C2 -176.5(3) . . . . ?
N1 C1 C2 N2 0.0(6) . . . . ?
C3 N2 C2 C1 -0.3(6) . . . . ?
C4 N2 C2 C1 178.1(5) . . . . ?
C1 N1 C3 N2 -0.5(5) . . . . ?
Ir1 N1 C3 N2 176.2(3) . . . . ?
C1 N1 C3 C5 177.6(5) . . . . ?
Ir1 N1 C3 C5 -5.7(7) . . . . ?
C2 N2 C3 N1 0.5(5) . . . . ?
C4 N2 C3 N1 -177.9(4) . . . . ?
C2 N2 C3 C5 -177.8(4) . . . . ?
C4 N2 C3 C5 3.8(7) . . . . ?
N1 C3 C5 C7 9.1(7) . . . . ?
N2 C3 C5 C7 -173.0(4) . . . . ?
C9 N4 C7 N3 -0.4(5) . . . . ?
Ir1 N4 C7 N3 -176.7(3) . . . . ?
C9 N4 C7 C5 -179.4(4) . . . . ?
Ir1 N4 C7 C5 4.2(7) . . . . ?
C8 N3 C7 N4 0.6(5) . . . . ?
C6 N3 C7 N4 179.9(5) . . . . ?
C8 N3 C7 C5 179.7(4) . . . . ?
C6 N3 C7 C5 -1.0(7) . . . . ?
C3 C5 C7 N4 -8.3(7) . . . . ?
C3 C5 C7 N3 172.8(4) . . . . ?
C7 N3 C8 C9 -0.5(6) . . . . ?
C6 N3 C8 C9 -179.9(5) . . . . ?
N3 C8 C9 N4 0.3(6) . . . . ?
C7 N4 C9 C8 0.1(5) . . . . ?
Ir1 N4 C9 C8 176.6(3) . . . . ?
C36 B1 C12 C17 -138.4(4) . . . . ?
C28 B1 C12 C17 -18.8(5) . . . . ?
C20 B1 C12 C17 100.6(4) . . . . ?
C36 B1 C12 C13 45.4(5) . . . . ?
C28 B1 C12 C13 165.0(3) . . . . ?
C20 B1 C12 C13 -75.7(4) . . . . ?
C17 C12 C13 C14 -3.6(6) . . . . ?
B1 C12 C13 C14 172.8(4) . . . . ?
C12 C13 C14 C15 2.2(6) . . . . ?
C12 C13 C14 C18 -176.6(4) . . . . ?
C13 C14 C15 C16 0.6(6) . . . . ?
C18 C14 C15 C16 179.5(4) . . . . ?
C14 C15 C16 C17 -1.8(6) . . . . ?
C14 C15 C16 C19 177.1(4) . . . . ?
C15 C16 C17 C12 0.2(6) . . . . ?
C19 C16 C17 C12 -178.6(4) . . . . ?
C13 C12 C17 C16 2.4(6) . . . . ?
B1 C12 C17 C16 -174.0(4) . . . . ?
C13 C14 C18 F18A -4.9(6) . . . . ?
C15 C14 C18 F18A 176.3(4) . . . . ?
C13 C14 C18 F18C 119.4(5) . . . . ?
C15 C14 C18 F18C -59.5(6) . . . . ?
C13 C14 C18 F18B -124.6(4) . . . . ?
C15 C14 C18 F18B 56.5(6) . . . . ?
C15 C16 C19 F19A -62.5(6) . . . . ?
C17 C16 C19 F19A 116.4(5) . . . . ?
C15 C16 C19 F19B 58.3(6) . . . . ?
C17 C16 C19 F19B -122.8(5) . . . . ?
C15 C16 C19 F19C 176.2(4) . . . . ?
C17 C16 C19 F19C -4.9(6) . . . . ?
C36 B1 C20 C21 -91.0(4) . . . . ?
C28 B1 C20 C21 149.2(4) . . . . ?
C12 B1 C20 C21 31.5(5) . . . . ?
C36 B1 C20 C25 82.5(4) . . . . ?
C28 B1 C20 C25 -37.3(5) . . . . ?
C12 B1 C20 C25 -155.0(4) . . . . ?
C25 C20 C21 C22 0.9(6) . . . . ?
B1 C20 C21 C22 174.8(4) . . . . ?
C20 C21 C22 C23 -1.2(7) . . . . ?
C20 C21 C22 C26 -177.0(4) . . . . ?
C21 C22 C23 C24A 1.6(7) . . . . ?
C26 C22 C23 C24A 177.4(4) . . . . ?
C21 C20 C25 C24A -1.2(6) . . . . ?
B1 C20 C25 C24A -175.1(4) . . . . ?
C21 C22 C26 F26B 72.5(6) . . . . ?
C23 C22 C26 F26B -103.4(6) . . . . ?
C21 C22 C26 F26A -46.6(6) . . . . ?
C23 C22 C26 F26A 137.5(5) . . . . ?
C21 C22 C26 F26C -163.1(5) . . . . ?
C23 C22 C26 F26C 21.0(7) . . . . ?
C22 C23 C24A C25 -2.0(7) . . . . ?
C22 C23 C24A C27A 175.5(7) . . . . ?
C20 C25 C24A C23 1.8(7) . . . . ?
C20 C25 C24A C27A -175.7(7) . . . . ?
C23 C24A C27A F27B -117.3(5) . . . . ?
C25 C24A C27A F27B 60.2(6) . . . . ?
C23 C24A C27A F27C -1.1(7) . . . . ?
C25 C24A C27A F27C 176.5(3) . . . . ?
C23 C24A C27A F27A 114.7(5) . . . . ?
C25 C24A C27A F27A -67.8(6) . . . . ?
C36 B1 C28 C29 29.0(5) . . . . ?
C12 B1 C28 C29 -92.4(4) . . . . ?
C20 B1 C28 C29 149.0(4) . . . . ?
C36 B1 C28 C33 -157.9(3) . . . . ?
C12 B1 C28 C33 80.7(4) . . . . ?
C20 B1 C28 C33 -37.9(5) . . . . ?
C33 C28 C29 C30 -1.2(6) . . . . ?
B1 C28 C29 C30 172.3(4) . . . . ?
C28 C29 C30 C31 1.1(7) . . . . ?
C28 C29 C30 C34 -178.3(4) . . . . ?
C29 C30 C31 C32A -0.6(7) . . . . ?
C34 C30 C31 C32A 178.8(4) . . . . ?
C29 C28 C33 C32A 0.8(6) . . . . ?
B1 C28 C33 C32A -172.8(4) . . . . ?
C31 C30 C34 F34B 1.5(8) . . . . ?
C29 C30 C34 F34B -179.2(5) . . . . ?
C31 C30 C34 F34A 124.2(5) . . . . ?
C29 C30 C34 F34A -56.4(7) . . . . ?
C31 C30 C34 F34C -118.1(6) . . . . ?
C29 C30 C34 F34C 61.3(7) . . . . ?
C28 C33 C32A C31 -0.4(6) . . . . ?
C28 C33 C32A C35A -179.6(3) . . . . ?
C30 C31 C32A C33 0.2(6) . . . . ?
C30 C31 C32A C35A 179.5(4) . . . . ?
C33 C32A C35A F35B 97.3(3) . . . . ?
C31 C32A C35A F35B -81.9(4) . . . . ?
C33 C32A C35A F35C -139.8(3) . . . . ?
C31 C32A C35A F35C 40.9(4) . . . . ?
C33 C32A C35A F35A -21.5(4) . . . . ?
C31 C32A C35A F35A 159.3(3) . . . . ?
C28 B1 C36 C37 97.3(4) . . . . ?
C12 B1 C36 C37 -143.9(4) . . . . ?
C20 B1 C36 C37 -23.1(5) . . . . ?
C28 B1 C36 C41 -78.3(4) . . . . ?
C12 B1 C36 C41 40.5(5) . . . . ?
C20 B1 C36 C41 161.3(3) . . . . ?
C41 C36 C37 C38 1.5(6) . . . . ?
B1 C36 C37 C38 -174.3(4) . . . . ?
C36 C37 C38 C39 0.0(6) . . . . ?
C36 C37 C38 C42 -179.8(4) . . . . ?
C37 C38 C39 C40A -1.0(6) . . . . ?
C42 C38 C39 C40A 178.8(4) . . . . ?
C37 C36 C41 C40A -2.1(6) . . . . ?
B1 C36 C41 C40A 173.8(4) . . . . ?
C39 C38 C42 F42C 50.5(6) . . . . ?
C37 C38 C42 F42C -129.8(5) . . . . ?
C39 C38 C42 F42A -68.3(6) . . . . ?
C37 C38 C42 F42A 111.4(5) . . . . ?
C39 C38 C42 F42B 171.9(4) . . . . ?
C37 C38 C42 F42B -8.3(6) . . . . ?
C38 C39 C40A C41 0.4(6) . . . . ?
C38 C39 C40A C43A 179.2(4) . . . . ?
C36 C41 C40A C39 1.2(6) . . . . ?
C36 C41 C40A C43A -177.6(3) . . . . ?
C39 C40A C43A F43A -168.3(3) . . . . ?
C41 C40A C43A F43A 10.5(4) . . . . ?
C39 C40A C43A F43B 68.0(4) . . . . ?
C41 C40A C43A F43B -113.1(3) . . . . ?
C39 C40A C43A F43C -50.6(4) . . . . ?
C41 C40A C43A F43C 128.3(3) . . . . ?
